data_7200594
loop_
_publ_author_name
'Niu, Cao-Yuan'
'Wu, Ben-Lai'
'Zheng, Xian-Fu'
'Wan, Xin-Sheng'
'Zhang, Hong-Yun'
'Niu, Yun-Yin'
'Meng, Lu-Yan'

_publ_section_title
;
 Counteranion's effects on the structures of supramolecular silver
 coordination compounds of one asymmetric and one biting organic
 ligands
;
_journal_issue 7
_journal_name_full CrystEngComm
_journal_page_first 1373
_journal_paper_doi 10.1039/b818745b
_journal_volume 11
_journal_year 2009
_chemical_formula_sum 'C24 H16 Ag2 Cl2 N8 O8 S2'
_chemical_formula_weight 895.21
_chemical_name_systematic
;
?
;
_space_group_IT_number 14
_symmetry_cell_setting monoclinic
_symmetry_space_group_name_Hall '-P 2ybc'
_symmetry_space_group_name_H-M 'P 1 21/c 1'
_atom_sites_solution_hydrogens geom
_atom_sites_solution_primary direct
_atom_sites_solution_secondary difmap
_audit_creation_method SHELXL-97
_cell_angle_alpha 90.00
_cell_angle_beta 96.948(2)
_cell_angle_gamma 90.00
_cell_formula_units_Z 2
_cell_length_a 6.3525(6)
_cell_length_b 22.701(2)
_cell_length_c 10.3344(10)
_cell_measurement_temperature 173(2)
_cell_measurement_theta_max 27.50
_cell_measurement_theta_min 2.18
_cell_volume 1479.4(2)
_computing_cell_refinement 'Bruker SMART'
_computing_data_collection 'Bruker SMART'
_computing_data_reduction 'Bruker SAINT'
_computing_molecular_graphics 'Bruker SHELXTL'
_computing_publication_material 'Bruker SHELXTL'
_computing_structure_refinement 'SHELXL-97 (Sheldrick, 1997)'
_computing_structure_solution 'SHELXS-97 (Sheldrick, 1990)'
_diffrn_ambient_temperature 173(2)
_diffrn_measured_fraction_theta_full 0.992
_diffrn_measured_fraction_theta_max 0.992
_diffrn_measurement_device_type 'CCD area detector'
_diffrn_measurement_method 'phi and omega scans'
_diffrn_radiation_monochromator graphite
_diffrn_radiation_source 'fine-focus sealed tube'
_diffrn_radiation_type MoK\a
_diffrn_radiation_wavelength 0.71073
_diffrn_reflns_av_R_equivalents 0.0290
_diffrn_reflns_av_sigmaI/netI 0.0322
_diffrn_reflns_limit_h_max 8
_diffrn_reflns_limit_h_min -7
_diffrn_reflns_limit_k_max 29
_diffrn_reflns_limit_k_min -23
_diffrn_reflns_limit_l_max 12
_diffrn_reflns_limit_l_min -13
_diffrn_reflns_number 9499
_diffrn_reflns_theta_full 27.50
_diffrn_reflns_theta_max 27.50
_diffrn_reflns_theta_min 2.18
_exptl_absorpt_coefficient_mu 1.709
_exptl_absorpt_correction_T_max 0.8897
_exptl_absorpt_correction_T_min 0.4760
_exptl_absorpt_correction_type multi-scan
_exptl_absorpt_process_details sadabs
_exptl_crystal_colour yellow
_exptl_crystal_density_diffrn 2.010
_exptl_crystal_density_method 'not measured'
_exptl_crystal_description block
_exptl_crystal_F_000 880
_exptl_crystal_size_max 0.51
_exptl_crystal_size_mid 0.47
_exptl_crystal_size_min 0.07
_refine_diff_density_max 0.900
_refine_diff_density_min -0.686
_refine_diff_density_rms 0.090
_refine_ls_extinction_method none
_refine_ls_goodness_of_fit_ref 1.050
_refine_ls_hydrogen_treatment constr
_refine_ls_matrix_type full
_refine_ls_number_parameters 221
_refine_ls_number_reflns 3372
_refine_ls_number_restraints 278
_refine_ls_restrained_S_all 1.074
_refine_ls_R_factor_all 0.0477
_refine_ls_R_factor_gt 0.0401
_refine_ls_shift/su_max 0.001
_refine_ls_shift/su_mean 0.000
_refine_ls_structure_factor_coef Fsqd
_refine_ls_weighting_details 'calc w=1/[\s^2^(Fo^2^)+(0.0580P)^2^+1.5746P] where P=(Fo^2^+2Fc^2^)/3'
_refine_ls_weighting_scheme calc
_refine_ls_wR_factor_gt 0.1096
_refine_ls_wR_factor_ref 0.1163
_reflns_number_gt 2828
_reflns_number_total 3372
_reflns_threshold_expression >2sigma(I)
_cod_data_source_file b818745b.txt
_cod_data_source_block 6
_cod_depositor_comments
;
The following automatic conversions were performed:
'_symmetry_cell_setting' value 'Monoclinic' changed to 'monoclinic'
according to '/home/saulius/struct/CIF-dictionaries/cif_core.dic'
dictionary named 'cif_core.dic' version 2.4.1 from 2010-06-29.

Automatic conversion script
Id: cif_fix_enum 1527 2010-12-29 10:47:43Z saulius 
;
_cod_original_sg_symbol_H-M P2(1)/c
_cod_database_code 7200594

loop_
_symmetry_equiv_pos_as_xyz
'x, y, z'
'-x, y+1/2, -z+1/2'
'-x, -y, -z'
'x, -y-1/2, z-1/2'

loop_
_atom_site_label
_atom_site_type_symbol
_atom_site_fract_x
_atom_site_fract_y
_atom_site_fract_z
_atom_site_U_iso_or_equiv
_atom_site_adp_type
_atom_site_occupancy
_atom_site_symmetry_multiplicity
_atom_site_calc_flag
_atom_site_refinement_flags
_atom_site_disorder_assembly
_atom_site_disorder_group
Ag1 Ag 1.31300(5) 0.541127(14) -0.08479(3) 0.05765(14) Uani 1 1 d . . .
N1 N 1.4124(5) 0.63334(14) -0.0092(3) 0.0463(7) Uani 1 1 d U . .
N2 N 1.0613(5) 0.57670(14) 0.0619(3) 0.0529(7) Uani 1 1 d U . .
N3 N 0.8932(6) 0.55258(15) 0.1146(3) 0.0533(8) Uani 1 1 d U . .
N4 N 0.5422(5) 0.51953(14) 0.2281(3) 0.0520(7) Uani 1 1 d U . .
S1 S 0.96898(15) 0.64946(4) 0.23239(9) 0.0485(2) Uani 1 1 d . . .
Cl1 Cl 1.00407(19) 0.64347(5) 0.67498(10) 0.0648(3) Uani 0.736(5) 1 d PDU A 1
O1 O 1.1127(12) 0.5905(3) 0.6877(7) 0.124(2) Uani 0.736(5) 1 d PDU A 1
O2 O 1.0535(11) 0.6846(3) 0.7804(5) 0.0924(16) Uani 0.736(5) 1 d PDU A 1
O3 O 1.0149(10) 0.6730(3) 0.5528(4) 0.0754(14) Uani 0.736(5) 1 d PDU A 1
O4 O 0.7765(7) 0.6298(2) 0.6769(5) 0.0864(15) Uani 0.736(5) 1 d PDU A 1
Cl1' Cl 1.00407(19) 0.64347(5) 0.67498(10) 0.0648(3) Uani 0.264(5) 1 d PDU A 2
O1' O 0.935(3) 0.5974(6) 0.7515(16) 0.124(2) Uani 0.264(5) 1 d PDU A 2
O2' O 1.2415(13) 0.6397(7) 0.6993(12) 0.0924(16) Uani 0.264(5) 1 d PDU A 2
O3' O 0.963(3) 0.6544(8) 0.5418(9) 0.0754(14) Uani 0.264(5) 1 d PDU A 2
O4' O 0.965(3) 0.6980(5) 0.7464(15) 0.0864(15) Uani 0.264(5) 1 d PDU A 2
C1 C 1.5705(7) 0.66352(19) -0.0530(4) 0.0559(9) Uani 1 1 d U . .
H1 H 1.6509 0.6449 -0.1131 0.067 Uiso 1 1 calc R . .
C2 C 1.6219(7) 0.7205(2) -0.0150(5) 0.0653(11) Uani 1 1 d U . .
H2 H 1.7360 0.7403 -0.0477 0.078 Uiso 1 1 calc R . .
C3 C 1.5066(8) 0.7478(2) 0.0702(6) 0.0746(13) Uani 1 1 d U . .
H3 H 1.5403 0.7868 0.0987 0.089 Uiso 1 1 calc R . .
C4 C 1.3406(7) 0.71807(18) 0.1145(5) 0.0636(11) Uani 1 1 d U . .
H4 H 1.2575 0.7365 0.1734 0.076 Uiso 1 1 calc R . .
C5 C 1.2959(6) 0.66126(16) 0.0724(4) 0.0460(8) Uani 1 1 d U . .
C6 C 1.1194(6) 0.62727(16) 0.1133(3) 0.0442(7) Uani 1 1 d U . .
C7 C 0.8271(6) 0.58530(16) 0.2040(3) 0.0440(7) Uani 1 1 d U . .
C8 C 0.6455(6) 0.56830(17) 0.2731(3) 0.0447(7) Uani 1 1 d U . .
C9 C 0.5851(6) 0.6010(2) 0.3740(4) 0.0567(9) Uani 1 1 d U . .
H9 H 0.6617 0.6354 0.4031 0.068 Uiso 1 1 calc R . .
C10 C 0.4130(8) 0.5835(2) 0.4323(4) 0.0648(11) Uani 1 1 d U . .
H10 H 0.3689 0.6055 0.5025 0.078 Uiso 1 1 calc R . .
C11 C 0.3054(7) 0.5337(2) 0.3880(5) 0.0618(11) Uani 1 1 d U . .
H11 H 0.1859 0.5205 0.4270 0.074 Uiso 1 1 calc R . .
C12 C 0.3742(7) 0.50335(19) 0.2857(5) 0.0597(10) Uani 1 1 d U . .
H12 H 0.2982 0.4691 0.2546 0.072 Uiso 1 1 calc R . .

loop_
_atom_site_aniso_label
_atom_site_aniso_U_11
_atom_site_aniso_U_22
_atom_site_aniso_U_33
_atom_site_aniso_U_23
_atom_site_aniso_U_13
_atom_site_aniso_U_12
Ag1 0.0645(2) 0.0494(2) 0.0625(2) -0.01205(13) 0.02161(16) -0.00431(13)
N1 0.0478(16) 0.0490(17) 0.0428(15) 0.0021(12) 0.0076(12) 0.0009(13)
N2 0.0571(19) 0.0473(17) 0.0581(18) -0.0077(14) 0.0225(15) -0.0033(14)
N3 0.0580(19) 0.0482(17) 0.0566(18) -0.0085(14) 0.0190(15) -0.0056(14)
N4 0.0544(19) 0.0426(16) 0.0616(19) 0.0025(14) 0.0177(15) 0.0031(14)
S1 0.0512(5) 0.0453(5) 0.0506(5) -0.0087(4) 0.0120(4) 0.0012(4)
Cl1 0.0680(7) 0.0739(7) 0.0543(6) 0.0131(5) 0.0147(5) -0.0033(5)
O1 0.142(5) 0.125(4) 0.112(4) 0.023(4) 0.041(3) 0.056(4)
O2 0.098(4) 0.111(4) 0.063(3) -0.004(3) -0.012(2) -0.007(3)
O3 0.081(3) 0.083(4) 0.060(2) 0.012(2) 0.002(2) -0.031(2)
O4 0.079(3) 0.092(3) 0.092(3) 0.005(3) 0.027(2) -0.011(3)
Cl1' 0.0680(7) 0.0739(7) 0.0543(6) 0.0131(5) 0.0147(5) -0.0033(5)
O1' 0.142(5) 0.125(4) 0.112(4) 0.023(4) 0.041(3) 0.056(4)
O2' 0.098(4) 0.111(4) 0.063(3) -0.004(3) -0.012(2) -0.007(3)
O3' 0.081(3) 0.083(4) 0.060(2) 0.012(2) 0.002(2) -0.031(2)
O4' 0.079(3) 0.092(3) 0.092(3) 0.005(3) 0.027(2) -0.011(3)
C1 0.052(2) 0.062(2) 0.055(2) 0.0069(18) 0.0128(17) -0.0015(18)
C2 0.059(2) 0.063(3) 0.076(3) 0.012(2) 0.015(2) -0.009(2)
C3 0.073(3) 0.050(2) 0.102(4) 0.000(2) 0.017(3) -0.012(2)
C4 0.068(3) 0.046(2) 0.080(3) -0.0054(19) 0.021(2) 0.0004(19)
C5 0.0478(19) 0.0416(18) 0.0485(18) 0.0052(14) 0.0053(15) 0.0040(15)
C6 0.0477(18) 0.0431(18) 0.0423(16) 0.0004(14) 0.0069(14) 0.0056(15)
C7 0.0433(18) 0.0440(18) 0.0449(17) 0.0006(14) 0.0059(14) 0.0053(14)
C8 0.0429(18) 0.0480(19) 0.0429(17) 0.0042(14) 0.0037(14) 0.0077(15)
C9 0.049(2) 0.071(3) 0.052(2) -0.0092(18) 0.0125(16) 0.0004(19)
C10 0.061(3) 0.083(3) 0.053(2) -0.003(2) 0.0194(18) 0.012(2)
C11 0.051(2) 0.071(3) 0.067(3) 0.017(2) 0.0219(19) 0.0084(19)
C12 0.057(2) 0.050(2) 0.075(3) 0.0083(19) 0.020(2) -0.0037(18)

loop_
_atom_type_symbol
_atom_type_description
_atom_type_scat_dispersion_real
_atom_type_scat_dispersion_imag
_atom_type_scat_source
C C 0.0033 0.0016 'International Tables Vol C Tables 4.2.6.8 and 6.1.1.4'
H H 0.0000 0.0000 'International Tables Vol C Tables 4.2.6.8 and 6.1.1.4'
N N 0.0061 0.0033 'International Tables Vol C Tables 4.2.6.8 and 6.1.1.4'
O O 0.0106 0.0060 'International Tables Vol C Tables 4.2.6.8 and 6.1.1.4'
S S 0.1246 0.1234 'International Tables Vol C Tables 4.2.6.8 and 6.1.1.4'
Cl Cl 0.1484 0.1585 'International Tables Vol C Tables 4.2.6.8 and 6.1.1.4'
Ag Ag -0.8971 1.1015 'International Tables Vol C Tables 4.2.6.8 and 6.1.1.4'

loop_
_geom_angle_atom_site_label_1
_geom_angle_atom_site_label_2
_geom_angle_atom_site_label_3
_geom_angle
_geom_angle_site_symmetry_1
_geom_angle_site_symmetry_3
_geom_angle_publ_flag
N4 Ag1 N1 130.67(11) 3_765 . ?
N4 Ag1 N2 158.85(12) 3_765 . ?
N1 Ag1 N2 70.41(11) . . ?
N4 Ag1 N3 69.78(11) 3_765 3_765 ?
N1 Ag1 N3 159.55(11) . 3_765 ?
N2 Ag1 N3 89.16(11) . 3_765 ?
N4 Ag1 Ag1 71.85(9) 3_765 3_865 ?
N1 Ag1 Ag1 100.48(8) . 3_865 ?
N2 Ag1 Ag1 109.43(8) . 3_865 ?
N3 Ag1 Ag1 85.29(9) 3_765 3_865 ?
C1 N1 C5 117.6(3) . . ?
C1 N1 Ag1 122.5(3) . . ?
C5 N1 Ag1 119.5(2) . . ?
C6 N2 N3 112.7(3) . . ?
C6 N2 Ag1 111.5(2) . . ?
N3 N2 Ag1 135.0(2) . . ?
C7 N3 N2 113.0(3) . . ?
C7 N3 Ag1 111.5(2) . 3_765 ?
N2 N3 Ag1 135.5(2) . 3_765 ?
C12 N4 C8 117.1(4) . . ?
C12 N4 Ag1 121.8(3) . 3_765 ?
C8 N4 Ag1 120.1(2) . 3_765 ?
C7 S1 C6 87.43(17) . . ?
O1 Cl1 O3 114.4(4) . . ?
O1 Cl1 O2 115.5(4) . . ?
O3 Cl1 O2 109.4(3) . . ?
O1 Cl1 O4 107.0(4) . . ?
O3 Cl1 O4 105.1(3) . . ?
O2 Cl1 O4 104.5(4) . . ?
N1 C1 C2 123.0(4) . . ?
N1 C1 H1 118.5 . . ?
C2 C1 H1 118.5 . . ?
C3 C2 C1 119.0(4) . . ?
C3 C2 H2 120.5 . . ?
C1 C2 H2 120.5 . . ?
C2 C3 C4 119.1(4) . . ?
C2 C3 H3 120.5 . . ?
C4 C3 H3 120.5 . . ?
C3 C4 C5 119.4(4) . . ?
C3 C4 H4 120.3 . . ?
C5 C4 H4 120.3 . . ?
N1 C5 C4 122.0(4) . . ?
N1 C5 C6 115.5(3) . . ?
C4 C5 C6 122.5(4) . . ?
N2 C6 C5 122.5(3) . . ?
N2 C6 S1 113.3(3) . . ?
C5 C6 S1 124.2(3) . . ?
N3 C7 C8 122.3(3) . . ?
N3 C7 S1 113.5(3) . . ?
C8 C7 S1 124.2(3) . . ?
N4 C8 C9 122.7(4) . . ?
N4 C8 C7 115.2(3) . . ?
C9 C8 C7 122.1(4) . . ?
C10 C9 C8 119.2(4) . . ?
C10 C9 H9 120.4 . . ?
C8 C9 H9 120.4 . . ?
C11 C10 C9 119.0(4) . . ?
C11 C10 H10 120.5 . . ?
C9 C10 H10 120.5 . . ?
C10 C11 C12 118.5(4) . . ?
C10 C11 H11 120.7 . . ?
C12 C11 H11 120.7 . . ?
N4 C12 C11 123.4(4) . . ?
N4 C12 H12 118.3 . . ?
C11 C12 H12 118.3 . . ?

loop_
_geom_bond_atom_site_label_1
_geom_bond_atom_site_label_2
_geom_bond_distance
_geom_bond_site_symmetry_2
_geom_bond_publ_flag
Ag1 N4 2.294(3) 3_765 ?
Ag1 N1 2.296(3) . ?
Ag1 N2 2.468(3) . ?
Ag1 N3 2.498(3) 3_765 ?
Ag1 Ag1 3.3459(7) 3_865 ?
N1 C1 1.339(5) . ?
N1 C5 1.346(5) . ?
N2 C6 1.300(5) . ?
N2 N3 1.370(5) . ?
N3 C7 1.295(5) . ?
N3 Ag1 2.498(3) 3_765 ?
N4 C12 1.336(5) . ?
N4 C8 1.341(5) . ?
N4 Ag1 2.294(3) 3_765 ?
S1 C7 1.719(4) . ?
S1 C6 1.722(4) . ?
Cl1 O1 1.384(5) . ?
Cl1 O3 1.439(4) . ?
Cl1 O2 1.440(5) . ?
Cl1 O4 1.481(4) . ?
C1 C2 1.379(6) . ?
C1 H1 0.9500 . ?
C2 C3 1.361(7) . ?
C2 H2 0.9500 . ?
C3 C4 1.376(7) . ?
C3 H3 0.9500 . ?
C4 C5 1.379(6) . ?
C4 H4 0.9500 . ?
C5 C6 1.465(5) . ?
C7 C8 1.479(5) . ?
C8 C9 1.373(5) . ?
C9 C10 1.370(6) . ?
C9 H9 0.9500 . ?
C10 C11 1.370(7) . ?
C10 H10 0.9500 . ?
C11 C12 1.377(7) . ?
C11 H11 0.9500 . ?
C12 H12 0.9500 . ?

loop_
_geom_torsion_atom_site_label_1
_geom_torsion_atom_site_label_2
_geom_torsion_atom_site_label_3
_geom_torsion_atom_site_label_4
_geom_torsion
_geom_torsion_site_symmetry_1
_geom_torsion_site_symmetry_2
_geom_torsion_site_symmetry_3
_geom_torsion_site_symmetry_4
_geom_torsion_publ_flag
N4 Ag1 N1 C1 4.7(4) 3_765 . . . ?
N2 Ag1 N1 C1 -173.3(3) . . . . ?
N3 Ag1 N1 C1 -175.5(3) 3_765 . . . ?
Ag1 Ag1 N1 C1 79.7(3) 3_865 . . . ?
N4 Ag1 N1 C5 177.7(2) 3_765 . . . ?
N2 Ag1 N1 C5 -0.3(3) . . . . ?
N3 Ag1 N1 C5 -2.4(5) 3_765 . . . ?
Ag1 Ag1 N1 C5 -107.3(3) 3_865 . . . ?
N4 Ag1 N2 C6 -179.7(3) 3_765 . . . ?
N1 Ag1 N2 C6 -4.0(3) . . . . ?
N3 Ag1 N2 C6 175.2(3) 3_765 . . . ?
Ag1 Ag1 N2 C6 90.5(3) 3_865 . . . ?
N4 Ag1 N2 N3 10.9(6) 3_765 . . . ?
N1 Ag1 N2 N3 -173.4(4) . . . . ?
N3 Ag1 N2 N3 5.8(4) 3_765 . . . ?
Ag1 Ag1 N2 N3 -78.9(4) 3_865 . . . ?
C6 N2 N3 C7 0.3(5) . . . . ?
Ag1 N2 N3 C7 169.6(3) . . . . ?
C6 N2 N3 Ag1 -177.6(3) . . . 3_765 ?
Ag1 N2 N3 Ag1 -8.3(6) . . . 3_765 ?
C5 N1 C1 C2 2.2(6) . . . . ?
Ag1 N1 C1 C2 175.4(3) . . . . ?
N1 C1 C2 C3 -0.5(7) . . . . ?
C1 C2 C3 C4 -0.9(8) . . . . ?
C2 C3 C4 C5 0.5(8) . . . . ?
C1 N1 C5 C4 -2.5(6) . . . . ?
Ag1 N1 C5 C4 -175.9(3) . . . . ?
C1 N1 C5 C6 177.5(3) . . . . ?
Ag1 N1 C5 C6 4.1(4) . . . . ?
C3 C4 C5 N1 1.2(7) . . . . ?
C3 C4 C5 C6 -178.8(4) . . . . ?
N3 N2 C6 C5 179.9(3) . . . . ?
Ag1 N2 C6 C5 8.0(4) . . . . ?
N3 N2 C6 S1 -0.1(4) . . . . ?
Ag1 N2 C6 S1 -171.98(16) . . . . ?
N1 C5 C6 N2 -8.6(5) . . . . ?
C4 C5 C6 N2 171.4(4) . . . . ?
N1 C5 C6 S1 171.4(3) . . . . ?
C4 C5 C6 S1 -8.6(5) . . . . ?
C7 S1 C6 N2 -0.1(3) . . . . ?
C7 S1 C6 C5 179.9(3) . . . . ?
N2 N3 C7 C8 179.2(3) . . . . ?
Ag1 N3 C7 C8 -2.3(4) 3_765 . . . ?
N2 N3 C7 S1 -0.4(4) . . . . ?
Ag1 N3 C7 S1 178.07(16) 3_765 . . . ?
C6 S1 C7 N3 0.3(3) . . . . ?
C6 S1 C7 C8 -179.3(3) . . . . ?
C12 N4 C8 C9 0.1(6) . . . . ?
Ag1 N4 C8 C9 -169.2(3) 3_765 . . . ?
C12 N4 C8 C7 -178.5(3) . . . . ?
Ag1 N4 C8 C7 12.2(4) 3_765 . . . ?
N3 C7 C8 N4 -6.0(5) . . . . ?
S1 C7 C8 N4 173.5(3) . . . . ?
N3 C7 C8 C9 175.4(4) . . . . ?
S1 C7 C8 C9 -5.1(5) . . . . ?
N4 C8 C9 C10 0.3(6) . . . . ?
C7 C8 C9 C10 178.8(4) . . . . ?
C8 C9 C10 C11 -0.2(7) . . . . ?
C9 C10 C11 C12 -0.3(7) . . . . ?
C8 N4 C12 C11 -0.6(6) . . . . ?
Ag1 N4 C12 C11 168.5(3) 3_765 . . . ?
C10 C11 C12 N4 0.7(7) . . . . ?
